data_4327330
loop_
_publ_author_name
'Matthew A. Gave'
'Daniel Bilc'
'S. D. Mahanti'
'Jean D. Breshears'
'Mercouri G. Kanatzidis'

_publ_section_title
;
 On the Lamellar Compounds CuBiP2Se6, AgBiP2Se6 and AgBiP2S6.
 Antiferroelectric Phase Transitions Due to Cooperative Cu+ and Bi3+ Ion
 Motion
;
_journal_name_full 'Inorganic Chemistry'
_journal_page_first 5293
_journal_page_last 5303
_journal_paper_doi 10.1021/ic050357+
_journal_volume 44
_journal_year 2005
_chemical_formula_sum 'Bi Cu P2 Se6'
_chemical_formula_weight 808.22
_chemical_name_systematic
; 
 ? 
;
_space_group_IT_number 163
_symmetry_cell_setting trigonal
_symmetry_space_group_name_Hall '-P 3 2c'
_symmetry_space_group_name_H-M 'P -3 1 c'
_atom_sites_solution_hydrogens geom
_atom_sites_solution_primary direct
_atom_sites_solution_secondary difmap
_audit_creation_method SHELXL-97
_cell_angle_alpha 90.00
_cell_angle_beta 90.00
_cell_angle_gamma 120.00
_cell_formula_units_Z 2
_cell_length_a 6.5410(9)
_cell_length_b 6.5410(9)
_cell_length_c 13.263(3)
_cell_measurement_temperature 293(2)
_cell_volume 491.43(15)
_computing_structure_refinement 'SHELXL-97 (Sheldrick, 1997)'
_computing_structure_solution 'SHELXS-97 (Sheldrick, 1990)'
_diffrn_ambient_temperature 293(2)
_diffrn_measured_fraction_theta_full 1.000
_diffrn_measured_fraction_theta_max 1.000
_diffrn_radiation_monochromator graphite
_diffrn_radiation_source 'fine-focus sealed tube'
_diffrn_radiation_type MoK\a
_diffrn_radiation_wavelength 0.71073
_diffrn_reflns_av_R_equivalents 0.0577
_diffrn_reflns_av_sigmaI/netI 0.0328
_diffrn_reflns_limit_h_max 7
_diffrn_reflns_limit_h_min -6
_diffrn_reflns_limit_k_max 7
_diffrn_reflns_limit_k_min -6
_diffrn_reflns_limit_l_max 14
_diffrn_reflns_limit_l_min -9
_diffrn_reflns_number 1678
_diffrn_reflns_theta_full 22.51
_diffrn_reflns_theta_max 22.51
_diffrn_reflns_theta_min 3.07
_exptl_absorpt_coefficient_mu 42.513
_exptl_crystal_density_diffrn 5.462
_exptl_crystal_F_000 692
_refine_diff_density_max 2.989
_refine_diff_density_min -1.819
_refine_diff_density_rms 0.409
_refine_ls_extinction_method none
_refine_ls_goodness_of_fit_ref 1.232
_refine_ls_hydrogen_treatment mixed
_refine_ls_matrix_type full
_refine_ls_number_parameters 17
_refine_ls_number_reflns 220
_refine_ls_number_restraints 0
_refine_ls_restrained_S_all 1.232
_refine_ls_R_factor_all 0.0549
_refine_ls_R_factor_gt 0.0494
_refine_ls_shift/su_max 0.000
_refine_ls_shift/su_mean 0.000
_refine_ls_structure_factor_coef Fsqd
_refine_ls_weighting_details 'calc w=1/[\s^2^(Fo^2^)+(0.0874P)^2^+5.9745P] where P=(Fo^2^+2Fc^2^)/3'
_refine_ls_weighting_scheme calc
_refine_ls_wR_factor_gt 0.1330
_refine_ls_wR_factor_ref 0.1389
_reflns_number_gt 193
_reflns_number_total 220
_reflns_threshold_expression >2sigma(I)
_cod_data_source_file ic0503572Bsi20050308_041814.cif
_cod_data_source_block tp_31c
_cod_original_cell_volume 491.43(14)
_cod_database_code 4327330

loop_
_symmetry_equiv_pos_as_xyz
'x, y, z'
'-y, x-y, z'
'-x+y, -x, z'
'-y, -x, -z+1/2'
'-x+y, y, -z+1/2'
'x, x-y, -z+1/2'
'-x, -y, -z'
'y, -x+y, -z'
'x-y, x, -z'
'y, x, z-1/2'
'x-y, -y, z-1/2'
'-x, -x+y, z-1/2'

loop_
_atom_site_label
_atom_site_type_symbol
_atom_site_fract_x
_atom_site_fract_y
_atom_site_fract_z
_atom_site_U_iso_or_equiv
_atom_site_adp_type
_atom_site_occupancy
_atom_site_symmetry_multiplicity
_atom_site_calc_flag
_atom_site_refinement_flags
Bi Bi 1.3333 0.6667 0.7500 0.0149(8) Uani 1 6 d S
Se Se 1.3322(3) 0.3031(3) 0.61798(14) 0.0196(9) Uani 1 1 d .
Cu Cu 1.0000 1.0000 0.7500 0.186(8) Uani 1 6 d S
P P 1.6667 0.3333 0.6652(6) 0.0102(17) Uani 1 3 d S

loop_
_atom_site_aniso_label
_atom_site_aniso_U_11
_atom_site_aniso_U_22
_atom_site_aniso_U_33
_atom_site_aniso_U_23
_atom_site_aniso_U_13
_atom_site_aniso_U_12
Bi 0.0096(9) 0.0096(9) 0.0256(13) 0.000 0.000 0.0048(4)
Se 0.0118(11) 0.0243(13) 0.0266(16) -0.0122(8) -0.0106(7) 0.0119(8)
Cu 0.175(11) 0.175(11) 0.209(18) 0.000 0.000 0.087(5)
P 0.005(2) 0.005(2) 0.020(4) 0.000 0.000 0.0026(11)

loop_
_atom_type_symbol
_atom_type_description
_atom_type_scat_dispersion_real
_atom_type_scat_dispersion_imag
_atom_type_scat_source
P P 0.1023 0.0942 'International Tables Vol C Tables 4.2.6.8 and 6.1.1.4'
Cu Cu 0.3201 1.2651 'International Tables Vol C Tables 4.2.6.8 and 6.1.1.4'
Se Se -0.0929 2.2259 'International Tables Vol C Tables 4.2.6.8 and 6.1.1.4'
Bi Bi -4.1077 10.2566 'International Tables Vol C Tables 4.2.6.8 and 6.1.1.4'

loop_
_geom_angle_atom_site_label_1
_geom_angle_atom_site_label_2
_geom_angle_atom_site_label_3
_geom_angle
_geom_angle_site_symmetry_1
_geom_angle_site_symmetry_3
Se Bi Se 88.38(6) . 3_775
Se Bi Se 88.38(6) . 2_755
Se Bi Se 88.38(6) 3_775 2_755
Se Bi Se 179.76(6) . 6_556
Se Bi Se 91.46(7) 3_775 6_556
Se Bi Se 91.79(7) 2_755 6_556
Se Bi Se 91.46(7) . 5_756
Se Bi Se 91.79(7) 3_775 5_756
Se Bi Se 179.76(6) 2_755 5_756
Se Bi Se 88.37(6) 6_556 5_756
Se Bi Se 91.79(7) . 4_776
Se Bi Se 179.76(6) 3_775 4_776
Se Bi Se 91.46(7) 2_755 4_776
Se Bi Se 88.37(6) 6_556 4_776
Se Bi Se 88.37(6) 5_756 4_776
P Se Cu 106.26(18) . 1_545
P Se Bi 99.10(15) . .
Cu Se Bi 83.38(5) 1_545 .
Se Cu Se 83.08(5) 3_775 2_655
Se Cu Se 83.08(5) 3_775 1_565
Se Cu Se 83.08(5) 2_655 1_565
Se Cu Se 101.79(8) 3_775 6_556
Se Cu Se 173.05(8) 2_655 6_556
Se Cu Se 92.53(7) 1_565 6_556
Se Cu Se 173.05(8) 3_775 5_766
Se Cu Se 92.53(7) 2_655 5_766
Se Cu Se 101.79(8) 1_565 5_766
Se Cu Se 83.07(5) 6_556 5_766
Se Cu Se 92.53(7) 3_775 4_676
Se Cu Se 101.79(8) 2_655 4_676
Se Cu Se 173.05(8) 1_565 4_676
Se Cu Se 83.07(5) 6_556 4_676
Se Cu Se 83.07(5) 5_766 4_676
Se P Se 112.16(19) 2_745 3_875
Se P Se 112.16(19) 2_745 .
Se P Se 112.16(19) 3_875 .
Se P P 106.6(2) 2_745 4_776
Se P P 106.6(2) 3_875 4_776
Se P P 106.6(2) . 4_776

loop_
_geom_bond_atom_site_label_1
_geom_bond_atom_site_label_2
_geom_bond_distance
_geom_bond_site_symmetry_2
Bi Se 2.9502(19) .
Bi Se 2.9502(19) 3_775
Bi Se 2.950(2) 2_755
Bi Se 2.9503(19) 6_556
Bi Se 2.950(2) 5_756
Bi Se 2.9503(19) 4_776
Se P 2.187(3) .
Se Cu 2.7223(19) 1_545
Cu Se 2.7222(19) 3_775
Cu Se 2.7222(19) 2_655
Cu Se 2.7222(19) 1_565
Cu Se 2.7223(19) 6_556
Cu Se 2.7223(19) 5_766
Cu Se 2.7223(19) 4_676
P Se 2.187(3) 2_745
P Se 2.187(3) 3_875
P P 2.251(16) 4_776
